data_1506770
loop_
_publ_author_name
'Okamoto, Toshihiro'
'Kudoh, Kenichi'
'Wakamiya, Atsushi'
'Yamaguchi, Shigehiro'

_publ_section_title
;
 General synthesis of thiophene and selenophene-based heteroacenes.
;
_journal_issue 23
_journal_name_full 'Organic letters'
_journal_page_first 5301
_journal_page_last 5304
_journal_paper_doi 10.1021/ol0523650
_journal_volume 7
_journal_year 2005
_chemical_formula_sum 'C16 H8 S3'
_chemical_formula_weight 296.40
_chemical_name_systematic
; 
 ? 
;
_space_group_IT_number 62
_symmetry_cell_setting orthorhombic
_symmetry_space_group_name_Hall '-P 2ac 2n'
_symmetry_space_group_name_H-M 'P n m a'
_atom_sites_solution_hydrogens geom
_atom_sites_solution_primary direct
_atom_sites_solution_secondary difmap
_audit_creation_method SHELXL-97
_cell_angle_alpha 90.00
_cell_angle_beta 90.00
_cell_angle_gamma 90.00
_cell_formula_units_Z 4
_cell_length_a 7.933(4)
_cell_length_b 26.589(15)
_cell_length_c 5.906(3)
_cell_measurement_temperature 173(2)
_cell_measurement_theta_max 27.4835
_cell_measurement_theta_min 3.0631
_cell_volume 1245.8(11)
_computing_molecular_graphics 'ORTEP 3 for windows'
_computing_structure_refinement 'SHELXL-97 (Sheldrick, 1997)'
_computing_structure_solution 'SHELXS-97 (Sheldrick, 1990)'
_diffrn_ambient_temperature 173(2)
_diffrn_measured_fraction_theta_full 0.994
_diffrn_measured_fraction_theta_max 0.994
_diffrn_radiation_monochromator graphite
_diffrn_radiation_source 'fine-focus sealed tube'
_diffrn_radiation_type MoK\a
_diffrn_radiation_wavelength 0.71070
_diffrn_reflns_av_R_equivalents 0.0247
_diffrn_reflns_av_sigmaI/netI 0.0187
_diffrn_reflns_limit_h_max 9
_diffrn_reflns_limit_h_min -8
_diffrn_reflns_limit_k_max 31
_diffrn_reflns_limit_k_min -31
_diffrn_reflns_limit_l_max 7
_diffrn_reflns_limit_l_min -6
_diffrn_reflns_number 6907
_diffrn_reflns_theta_full 25.00
_diffrn_reflns_theta_max 25.00
_diffrn_reflns_theta_min 3.06
_exptl_absorpt_coefficient_mu 0.573
_exptl_absorpt_correction_T_max 1.0000
_exptl_absorpt_correction_T_min 0.8763
_exptl_absorpt_correction_type empirical
_exptl_crystal_colour yellow
_exptl_crystal_density_diffrn 1.580
_exptl_crystal_density_method 'not measured'
_exptl_crystal_description plate
_exptl_crystal_F_000 608
_exptl_crystal_size_max 0.20
_exptl_crystal_size_mid 0.20
_exptl_crystal_size_min 0.02
_refine_diff_density_max 0.403
_refine_diff_density_min -0.256
_refine_diff_density_rms 0.056
_refine_ls_extinction_method none
_refine_ls_goodness_of_fit_ref 1.218
_refine_ls_hydrogen_treatment none
_refine_ls_matrix_type full
_refine_ls_number_parameters 88
_refine_ls_number_reflns 1110
_refine_ls_number_restraints 0
_refine_ls_restrained_S_all 1.218
_refine_ls_R_factor_all 0.0422
_refine_ls_R_factor_gt 0.0417
_refine_ls_shift/su_max 0.000
_refine_ls_shift/su_mean 0.000
_refine_ls_structure_factor_coef Fsqd
_refine_ls_weighting_details 'calc w=1/[\s^2^(Fo^2^)+(0.0287P)^2^+1.7021P] where P=(Fo^2^+2Fc^2^)/3'
_refine_ls_weighting_scheme calc
_refine_ls_wR_factor_gt 0.0913
_refine_ls_wR_factor_ref 0.0915
_reflns_number_gt 1099
_reflns_number_total 1110
_reflns_threshold_expression >2sigma(I)
_cod_data_source_file ol0523650si20050930_092023.cif
_cod_data_source_block compound_3a
_cod_original_cell_volume 1245.9(11)
_cod_original_sg_symbol_H-M Pnma
_cod_database_code 1506770

loop_
_symmetry_equiv_pos_as_xyz
'x, y, z'
'-x+1/2, -y, z+1/2'
'x+1/2, -y+1/2, -z+1/2'
'-x, y+1/2, -z'
'-x, -y, -z'
'x-1/2, y, -z-1/2'
'-x-1/2, y-1/2, z-1/2'
'x, -y-1/2, z'

loop_
_atom_site_label
_atom_site_type_symbol
_atom_site_fract_x
_atom_site_fract_y
_atom_site_fract_z
_atom_site_U_iso_or_equiv
_atom_site_adp_type
_atom_site_occupancy
_atom_site_symmetry_multiplicity
_atom_site_calc_flag
_atom_site_refinement_flags
S1 S 0.39821(11) 0.2500 0.22768(14) 0.0222(2) Uani 1 2 d S
C1 C 0.3267(3) 0.29626(8) 0.4119(4) 0.0190(5) Uani 1 1 d .
C2 C 0.2530(3) 0.27669(8) 0.6040(4) 0.0189(5) Uani 1 1 d .
S2 S 0.18460(8) 0.32233(2) 0.79145(10) 0.0239(2) Uani 1 1 d .
C3 C 0.2612(3) 0.36916(9) 0.6115(4) 0.0212(5) Uani 1 1 d .
C4 C 0.3343(3) 0.35025(9) 0.4107(4) 0.0202(5) Uani 1 1 d .
C5 C 0.4040(3) 0.38430(9) 0.2536(4) 0.0229(5) Uani 1 1 d .
H1 H 0.4538 0.3724 0.1175 0.027 Uiso 1 1 calc R
C6 C 0.3989(3) 0.43488(9) 0.2998(4) 0.0293(6) Uani 1 1 d .
H2 H 0.4467 0.4579 0.1949 0.035 Uiso 1 1 calc R
C7 C 0.3247(3) 0.45324(9) 0.4979(5) 0.0303(6) Uani 1 1 d .
H3 H 0.3226 0.4885 0.5250 0.036 Uiso 1 1 calc R
C8 C 0.2544(3) 0.42091(9) 0.6551(4) 0.0273(6) Uani 1 1 d .
H4 H 0.2030 0.4334 0.7890 0.033 Uiso 1 1 calc R

loop_
_atom_site_aniso_label
_atom_site_aniso_U_11
_atom_site_aniso_U_22
_atom_site_aniso_U_33
_atom_site_aniso_U_23
_atom_site_aniso_U_13
_atom_site_aniso_U_12
S1 0.0271(5) 0.0200(4) 0.0196(4) 0.000 0.0053(3) 0.000
C1 0.0167(11) 0.0216(12) 0.0186(12) -0.0006(9) -0.0010(9) 0.0007(9)
C2 0.0155(11) 0.0233(12) 0.0177(11) -0.0014(9) -0.0004(9) 0.0002(9)
S2 0.0295(4) 0.0216(3) 0.0205(4) -0.0012(2) 0.0055(2) 0.0018(2)
C3 0.0186(11) 0.0235(12) 0.0215(12) 0.0016(10) -0.0025(9) 0.0016(9)
C4 0.0176(11) 0.0220(12) 0.0209(12) -0.0005(9) -0.0033(10) 0.0008(9)
C5 0.0187(12) 0.0271(12) 0.0228(12) 0.0015(10) 0.0003(10) 0.0007(10)
C6 0.0296(14) 0.0257(13) 0.0325(15) 0.0075(11) -0.0020(12) -0.0022(11)
C7 0.0344(14) 0.0197(12) 0.0370(15) 0.0017(11) -0.0050(12) 0.0011(11)
C8 0.0289(13) 0.0250(12) 0.0280(13) -0.0030(10) -0.0026(11) 0.0045(11)

loop_
_atom_type_symbol
_atom_type_description
_atom_type_scat_dispersion_real
_atom_type_scat_dispersion_imag
_atom_type_scat_source
C C 0.0033 0.0016 'International Tables Vol C Tables 4.2.6.8 and 6.1.1.4'
H H 0.0000 0.0000 'International Tables Vol C Tables 4.2.6.8 and 6.1.1.4'
S S 0.1246 0.1234 'International Tables Vol C Tables 4.2.6.8 and 6.1.1.4'

loop_
_geom_angle_atom_site_label_1
_geom_angle_atom_site_label_2
_geom_angle_atom_site_label_3
_geom_angle
_geom_angle_site_symmetry_1
_geom_angle_site_symmetry_3
C1 S1 C1 90.15(16) . 8_565
C2 C1 C4 113.5(2) . .
C2 C1 S1 112.75(17) . .
C4 C1 S1 133.68(18) . .
C1 C2 C2 112.17(13) . 8_565
C1 C2 S2 113.28(17) . .
C2 C2 S2 134.54(8) 8_565 .
C2 S2 C3 90.08(12) . .
C8 C3 C4 121.3(2) . .
C8 C3 S2 125.1(2) . .
C4 C3 S2 113.59(18) . .
C5 C4 C3 119.0(2) . .
C5 C4 C1 131.4(2) . .
C3 C4 C1 109.5(2) . .
C6 C5 C4 119.1(2) . .
C5 C6 C7 121.4(2) . .
C8 C7 C6 121.0(2) . .
C7 C8 C3 118.2(2) . .

loop_
_geom_bond_atom_site_label_1
_geom_bond_atom_site_label_2
_geom_bond_distance
_geom_bond_site_symmetry_2
S1 C1 1.737(2) .
S1 C1 1.737(2) 8_565
C1 C2 1.378(3) .
C1 C4 1.437(3) .
C2 C2 1.419(4) 8_565
C2 S2 1.730(2) .
S2 C3 1.746(2) .
C3 C8 1.401(3) .
C3 C4 1.413(3) .
C4 C5 1.409(3) .
C5 C6 1.373(4) .
C6 C7 1.398(4) .
C7 C8 1.383(4) .
